data_4126829
loop_
_publ_author_name
'Kiernicki, John J.'
'Zeller, Matthias'
'Szymczak, Nathaniel K.'

_publ_section_title
;
 Hydrazine Capture and N-N Bond Cleavage at Iron Enabled by Flexible
 Appended Lewis Acids.
;
_journal_name_full 'Journal of the American Chemical Society'
_journal_paper_doi 10.1021/jacs.7b11465
_journal_year 2017
_chemical_formula_moiety 'C53 H79 B2 Fe N7 O2, 0.783(C6 H6 O), 0.217(C6 H6)'
_chemical_formula_sum 'C59 H85 B2 Fe N7 O2.78'
_chemical_formula_weight 1014.33
_space_group_crystal_system triclinic
_space_group_IT_number 2
_space_group_name_Hall '-P 1'
_space_group_name_H-M_alt 'P -1'
_symmetry_space_group_name_Hall '-P 1'
_symmetry_space_group_name_H-M 'P -1'
_atom_sites_solution_hydrogens geom
_atom_sites_solution_primary direct
_atom_sites_solution_secondary difmap
_audit_creation_method SHELXL-2017/1
_cell_angle_alpha 105.865(3)
_cell_angle_beta 105.194(2)
_cell_angle_gamma 105.175(2)
_cell_formula_units_Z 2
_cell_length_a 10.8379(9)
_cell_length_b 16.9517(11)
_cell_length_c 19.8869(15)
_cell_measurement_reflns_used 9138
_cell_measurement_temperature 150(2)
_cell_measurement_theta_max 30.5955
_cell_measurement_theta_min 2.8561
_cell_volume 3165.3(4)
_computing_cell_refinement 'SAINT V8.37A (Bruker, 2016)'
_computing_data_collection 'Apex3 v2016.9-0 (Bruker, 2016)'
_computing_data_reduction 'SAINT V8.37A (Bruker, 2016)'
_computing_structure_refinement
;  
SHELXL-2016/6 (Sheldrick, 2015, 2016), 
SHELXLE Rev714 (H\"ubschle et al., 2011)
;
_computing_structure_solution 'SHELXS-97 (Sheldrick, 2008)'
_diffrn_ambient_temperature 150(2)
_diffrn_measured_fraction_theta_full 0.993
_diffrn_measured_fraction_theta_max 0.991
_diffrn_measurement_device_type 'Bruker AXS D8 Quest CMOS diffractometer'
_diffrn_measurement_method 'omega and phi scans'
_diffrn_radiation_monochromator 'Triumph curved graphite crystal'
_diffrn_radiation_type MoK\a
_diffrn_radiation_wavelength 0.71073
_diffrn_reflns_av_R_equivalents 0.0689
_diffrn_reflns_av_unetI/netI 0.0518
_diffrn_reflns_Laue_measured_fraction_full 0.993
_diffrn_reflns_Laue_measured_fraction_max 0.991
_diffrn_reflns_limit_h_max 14
_diffrn_reflns_limit_h_min -14
_diffrn_reflns_limit_k_max 22
_diffrn_reflns_limit_k_min -20
_diffrn_reflns_limit_l_max 26
_diffrn_reflns_limit_l_min -26
_diffrn_reflns_number 83767
_diffrn_reflns_point_group_measured_fraction_full 0.993
_diffrn_reflns_point_group_measured_fraction_max 0.991
_diffrn_reflns_theta_full 25.242
_diffrn_reflns_theta_max 28.282
_diffrn_reflns_theta_min 3.057
_diffrn_source 'sealed tube X-ray source'
_exptl_absorpt_coefficient_mu 0.282
_exptl_absorpt_correction_T_max 0.4330
_exptl_absorpt_correction_T_min 0.3566
_exptl_absorpt_correction_type multi-scan
_exptl_absorpt_process_details
;
 SADABS 2016/2: Krause, L., Herbst-Irmer, R., Sheldrick G.M. & Stalke D.,
 J. Appl. Cryst. 48 (2015) 3-10
;
_exptl_crystal_colour orange
_exptl_crystal_density_diffrn 1.064
_exptl_crystal_description plate
_exptl_crystal_F_000 1093
_exptl_crystal_size_max 0.520
_exptl_crystal_size_mid 0.380
_exptl_crystal_size_min 0.140
_refine_diff_density_max 0.859
_refine_diff_density_min -0.673
_refine_diff_density_rms 0.074
_refine_ls_extinction_coef 0.0103(13)
_refine_ls_extinction_expression Fc^*^=kFc[1+0.001xFc^2^\l^3^/sin(2\q)]^-1/4^
_refine_ls_extinction_method 'SHELXL-2017/1 (Sheldrick 2017)'
_refine_ls_goodness_of_fit_ref 1.070
_refine_ls_hydrogen_treatment constr
_refine_ls_matrix_type full
_refine_ls_number_parameters 702
_refine_ls_number_reflns 15586
_refine_ls_number_restraints 219
_refine_ls_restrained_S_all 1.065
_refine_ls_R_factor_all 0.0867
_refine_ls_R_factor_gt 0.0674
_refine_ls_shift/su_max 0.001
_refine_ls_shift/su_mean 0.000
_refine_ls_structure_factor_coef Fsqd
_refine_ls_weighting_details 'w=1/[\s^2^(Fo^2^)+(0.0180P)^2^+6.5658P] where P=(Fo^2^+2Fc^2^)/3'
_refine_ls_weighting_scheme calc
_refine_ls_wR_factor_gt 0.1500
_refine_ls_wR_factor_ref 0.1650
_reflns_Friedel_coverage 0.000
_reflns_number_gt 12607
_reflns_number_total 15586
_reflns_threshold_expression 'I > 2\s(I)'
_cod_data_source_file 5-OPh.cif
_cod_data_source_block jk298_0m_sq
_cod_database_code 4126829
_shelx_shelxl_version_number 2017/1
_shelx_space_group_comment
;
The symmetry employed for this shelxl refinement is uniquely defined
by the following loop, which should always be used as a source of
symmetry information in preference to the above space-group names.
They are only intended as comments.
;
_shelx_estimated_absorpt_t_min 0.867
_shelx_estimated_absorpt_t_max 0.962

loop_
_space_group_symop_operation_xyz
'x, y, z'
'-x, -y, -z'

loop_
_atom_site_label
_atom_site_type_symbol
_atom_site_fract_x
_atom_site_fract_y
_atom_site_fract_z
_atom_site_U_iso_or_equiv
_atom_site_adp_type
_atom_site_occupancy
_atom_site_site_symmetry_order
_atom_site_calc_flag
_atom_site_refinement_flags_posn
_atom_site_refinement_flags_adp
_atom_site_refinement_flags_occupancy
_atom_site_disorder_assembly
_atom_site_disorder_group
Fe1 Fe 0.98059(3) 0.88849(2) 0.63948(2) 0.02152(10) Uani 1 1 d . . . . .
N1 N 1.06616(18) 0.89699(12) 0.55488(10) 0.0197(4) Uani 1 1 d . . . . .
N2 N 1.11120(19) 1.03707(13) 0.67271(11) 0.0218(4) Uani 1 1 d . . . . .
N3 N 1.1539(2) 1.11748(13) 0.72699(11) 0.0245(4) Uani 1 1 d . . . . .
N4 N 0.6950(2) 0.96239(14) 0.76072(12) 0.0297(5) Uani 1 1 d . . . . .
H4A H 0.602122 0.940725 0.738379 0.045 Uiso 1 1 calc R U . . .
H4B H 0.720647 0.932002 0.789696 0.045 Uiso 1 1 calc R U . . .
H4C H 0.733482 0.956625 0.724960 0.045 Uiso 1 1 calc R U . . .
N5 N 0.92827(19) 0.74766(12) 0.56379(11) 0.0203(4) Uani 1 1 d . . . . .
N6 N 0.8503(2) 0.66434(12) 0.55140(10) 0.0208(4) Uani 1 1 d . . . . .
N7 N 1.0550(3) 0.70861(14) 0.84976(13) 0.0367(5) Uani 1 1 d . . . . .
H7A H 1.105042 0.710888 0.895284 0.055 Uiso 1 1 calc R U . . .
H7B H 1.002891 0.742382 0.855877 0.055 Uiso 1 1 calc R U . . .
H7C H 1.112387 0.729141 0.827195 0.055 Uiso 1 1 calc R U . . .
B1 B 0.7471(3) 1.06727(17) 0.81353(15) 0.0239(5) Uani 1 1 d . . . . .
B2 B 0.9541(3) 0.60560(18) 0.79681(16) 0.0304(6) Uani 1 1 d . . . . .
C1 C 1.1322(2) 0.97566(15) 0.55375(13) 0.0211(4) Uani 1 1 d . . . . .
C2 C 1.1736(2) 0.98263(17) 0.49456(14) 0.0276(5) Uani 1 1 d . . . . .
H2 H 1.218535 1.038574 0.494053 0.033 Uiso 1 1 calc R U . . .
C3 C 1.1482(2) 0.90635(18) 0.43625(14) 0.0294(5) Uani 1 1 d . . . . .
H3 H 1.174953 0.909732 0.394975 0.035 Uiso 1 1 calc R U . . .
C4 C 1.0839(2) 0.82512(17) 0.43803(13) 0.0266(5) Uani 1 1 d . . . . .
H4 H 1.067898 0.772309 0.398991 0.032 Uiso 1 1 calc R U . . .
C5 C 1.0435(2) 0.82301(15) 0.49832(12) 0.0213(4) Uani 1 1 d . . . . .
C6 C 1.1571(2) 1.05152(15) 0.61930(13) 0.0223(4) Uani 1 1 d . . . . .
C7 C 1.2276(2) 1.14112(16) 0.63852(14) 0.0261(5) Uani 1 1 d . . . . .
H7 H 1.269165 1.167917 0.609886 0.031 Uiso 1 1 calc R U . . .
C8 C 1.2240(2) 1.18243(16) 0.70790(14) 0.0262(5) Uani 1 1 d . . . . .
C9 C 1.2880(3) 1.28012(17) 0.75700(17) 0.0344(6) Uani 1 1 d . . . . .
C10 C 1.3471(4) 1.3305(2) 0.7121(2) 0.0524(9) Uani 1 1 d . . . . .
H10A H 1.273011 1.321709 0.666838 0.079 Uiso 1 1 calc R U . . .
H10B H 1.415266 1.308640 0.697804 0.079 Uiso 1 1 calc R U . . .
H10C H 1.390520 1.393323 0.742915 0.079 Uiso 1 1 calc R U . . .
C11 C 1.4068(3) 1.2967(2) 0.82757(18) 0.0427(7) Uani 1 1 d . . . . .
H11A H 1.475166 1.275251 0.813026 0.064 Uiso 1 1 calc R U . . .
H11B H 1.372025 1.265621 0.857521 0.064 Uiso 1 1 calc R U . . .
H11C H 1.449206 1.359879 0.857214 0.064 Uiso 1 1 calc R U . . .
C12 C 1.1814(3) 1.3155(2) 0.7786(2) 0.0486(8) Uani 1 1 d . . . . .
H12A H 1.104805 1.302916 0.733181 0.073 Uiso 1 1 calc R U . . .
H12B H 1.223898 1.379115 0.806159 0.073 Uiso 1 1 calc R U . . .
H12C H 1.147600 1.286964 0.810319 0.073 Uiso 1 1 calc R U . . .
C13 C 1.1138(3) 1.11983(17) 0.79171(14) 0.0270(5) Uani 1 1 d . . . . .
H13A H 1.168544 1.177495 0.832762 0.032 Uiso 1 1 calc R U . . .
H13B H 1.133684 1.073747 0.809452 0.032 Uiso 1 1 calc R U . . .
C14 C 0.9618(2) 1.10520(17) 0.77270(14) 0.0284(5) Uani 1 1 d . . . . .
H14A H 0.907964 1.049650 0.729079 0.034 Uiso 1 1 calc R U . . .
H14B H 0.943744 1.153602 0.758099 0.034 Uiso 1 1 calc R U . . .
C15 C 0.9128(3) 1.10084(17) 0.83768(14) 0.0278(5) Uani 1 1 d . . . . .
H15A H 0.953431 1.159969 0.877643 0.033 Uiso 1 1 calc R U . . .
H15B H 0.946773 1.060660 0.858700 0.033 Uiso 1 1 calc R U . . .
C16 C 0.6704(2) 1.11686(16) 0.76783(14) 0.0260(5) Uani 1 1 d . . . . .
H16 H 0.697390 1.113430 0.723040 0.031 Uiso 1 1 calc R U . . .
C17 C 0.7241(3) 1.21457(17) 0.81961(16) 0.0338(6) Uani 1 1 d . . . . .
H17A H 0.822373 1.240859 0.827820 0.041 Uiso 1 1 calc R U . . .
H17B H 0.674944 1.245519 0.793450 0.041 Uiso 1 1 calc R U . . .
C18 C 0.7084(3) 1.23119(19) 0.89655(17) 0.0411(7) Uani 1 1 d . . . . .
H18A H 0.766451 1.292649 0.929717 0.049 Uiso 1 1 calc R U . . .
H18B H 0.612021 1.224769 0.889908 0.049 Uiso 1 1 calc R U . . .
C19 C 0.7469(3) 1.16976(19) 0.93578(15) 0.0373(6) Uani 1 1 d . . . . .
H19A H 0.709233 1.173425 0.976347 0.045 Uiso 1 1 calc R U . . .
H19B H 0.847927 1.190950 0.959237 0.045 Uiso 1 1 calc R U . . .
C20 C 0.6947(3) 1.07218(18) 0.88326(14) 0.0311(5) Uani 1 1 d . . . . .
H20 H 0.737582 1.040074 0.911905 0.037 Uiso 1 1 calc R U . . .
C21 C 0.5376(3) 1.0273(2) 0.85629(17) 0.0377(6) Uani 1 1 d . . . . .
H21A H 0.513344 0.963220 0.832144 0.045 Uiso 1 1 calc R U . . .
H21B H 0.509921 1.037296 0.900639 0.045 Uiso 1 1 calc R U . . .
C22 C 0.4541(3) 1.0590(2) 0.80091(17) 0.0384(6) Uani 1 1 d . . . . .
H22A H 0.449285 1.115174 0.829554 0.046 Uiso 1 1 calc R U . . .
H22B H 0.359396 1.015443 0.775904 0.046 Uiso 1 1 calc R U . . .
C23 C 0.5124(3) 1.07249(19) 0.74020(15) 0.0321(6) Uani 1 1 d . . . . .
H23A H 0.470259 1.108723 0.717520 0.039 Uiso 1 1 calc R U . . .
H23B H 0.484380 1.014492 0.700245 0.039 Uiso 1 1 calc R U . . .
C24 C 0.9677(2) 0.74174(15) 0.50446(12) 0.0208(4) Uani 1 1 d . . . . .
C25 C 0.9180(2) 0.65472(16) 0.45515(13) 0.0249(5) Uani 1 1 d . . . . .
H25 H 0.933526 0.633304 0.409899 0.030 Uiso 1 1 calc R U . . .
C26 C 0.8411(2) 0.60567(15) 0.48571(13) 0.0228(4) Uani 1 1 d . . . . .
C27 C 0.7518(3) 0.50870(16) 0.45055(15) 0.0297(5) Uani 1 1 d . . . . .
C28 C 0.7815(3) 0.46690(18) 0.38028(17) 0.0409(7) Uani 1 1 d . . . . .
H28A H 0.725806 0.404073 0.357123 0.061 Uiso 1 1 calc R U . . .
H28B H 0.878803 0.474574 0.394517 0.061 Uiso 1 1 calc R U . . .
H28C H 0.758848 0.495468 0.344495 0.061 Uiso 1 1 calc R U . . .
C29 C 0.6006(3) 0.50099(19) 0.42522(16) 0.0366(6) Uani 1 1 d . . . . .
H29A H 0.584091 0.529576 0.388810 0.055 Uiso 1 1 calc R U . . .
H29B H 0.580282 0.529683 0.468737 0.055 Uiso 1 1 calc R U . . .
H29C H 0.541411 0.438821 0.401994 0.055 Uiso 1 1 calc R U . . .
C30 C 0.7791(3) 0.45850(18) 0.50278(18) 0.0409(7) Uani 1 1 d . . . . .
H30A H 0.725644 0.395681 0.475473 0.061 Uiso 1 1 calc R U . . .
H30B H 0.752132 0.480154 0.545603 0.061 Uiso 1 1 calc R U . . .
H30C H 0.876819 0.467549 0.520703 0.061 Uiso 1 1 calc R U . . .
C31 C 0.8000(2) 0.65061(15) 0.60994(13) 0.0227(4) Uani 1 1 d . . . . .
H31A H 0.717958 0.596115 0.587577 0.027 Uiso 1 1 calc R U . . .
H31B H 0.771988 0.700132 0.630950 0.027 Uiso 1 1 calc R U . . .
C32 C 0.9062(2) 0.64342(16) 0.67302(13) 0.0248(5) Uani 1 1 d . . . . .
H32A H 0.980747 0.701446 0.701396 0.030 Uiso 1 1 calc R U . . .
H32B H 0.946580 0.601388 0.651273 0.030 Uiso 1 1 calc R U . . .
C33 C 0.8452(3) 0.61275(17) 0.72700(14) 0.0282(5) Uani 1 1 d . . . . .
H33A H 0.771544 0.554411 0.698260 0.034 Uiso 1 1 calc R U . . .
H33B H 0.802564 0.654137 0.747258 0.034 Uiso 1 1 calc R U . . .
C34 C 0.8848(4) 0.5605(2) 0.84667(18) 0.0474(8) Uani 1 1 d . . . . .
H34 H 0.825146 0.592126 0.862512 0.057 Uiso 1 1 calc R U . . .
C35 C 0.9951(5) 0.5675(2) 0.91760(19) 0.0615(11) Uani 1 1 d . . . . .
H35A H 1.039036 0.629958 0.951570 0.074 Uiso 1 1 calc R U . . .
H35B H 0.949299 0.534475 0.943757 0.074 Uiso 1 1 calc R U . . .
C36 C 1.1068(5) 0.5335(3) 0.9039(2) 0.0680(12) Uani 1 1 d . . . . .
H36A H 1.070369 0.468549 0.886756 0.082 Uiso 1 1 calc R U . . .
H36B H 1.184530 0.555828 0.951966 0.082 Uiso 1 1 calc R U . . .
C37 C 1.1605(4) 0.5599(2) 0.8459(2) 0.0567(10) Uani 1 1 d . . . . .
H37A H 1.225459 0.621432 0.870526 0.068 Uiso 1 1 calc R U . . .
H37B H 1.212695 0.522639 0.830812 0.068 Uiso 1 1 calc R U . . .
C38 C 1.0518(3) 0.55242(19) 0.77477(16) 0.0389(6) Uani 1 1 d . . . . .
H38 H 1.099714 0.579877 0.745668 0.047 Uiso 1 1 calc R U . . .
C39 C 0.9593(4) 0.4570(2) 0.72367(18) 0.0501(8) Uani 1 1 d . . . . .
H39A H 0.902324 0.457228 0.675895 0.060 Uiso 1 1 calc R U . . .
H39B H 1.018313 0.423514 0.712015 0.060 Uiso 1 1 calc R U . . .
C40 C 0.8649(5) 0.4089(2) 0.7562(2) 0.0656(12) Uani 1 1 d . . . . .
H40A H 0.919342 0.389661 0.792437 0.079 Uiso 1 1 calc R U . . .
H40B H 0.794006 0.355526 0.715164 0.079 Uiso 1 1 calc R U . . .
C41 C 0.7928(4) 0.4632(2) 0.7961(2) 0.0607(10) Uani 1 1 d . . . . .
H41A H 0.757126 0.433712 0.827322 0.073 Uiso 1 1 calc R U . . .
H41B H 0.713225 0.462927 0.757548 0.073 Uiso 1 1 calc R U . . .
O1 O 1.08592(17) 0.88199(11) 0.73339(9) 0.0254(3) Uani 1 1 d . . . . .
C42 C 1.0548(3) 0.89208(15) 0.79530(13) 0.0249(5) Uani 1 1 d . . . . .
C43 C 1.1597(3) 0.93619(19) 0.86614(15) 0.0414(7) Uani 1 1 d . . . . .
H43 H 1.251551 0.961298 0.869578 0.050 Uiso 1 1 calc R U . . .
C44 C 1.1310(4) 0.9435(2) 0.93092(16) 0.0551(10) Uani 1 1 d . . . . .
H44 H 1.203535 0.973885 0.978188 0.066 Uiso 1 1 calc R U . . .
C45 C 1.0001(5) 0.9078(2) 0.92817(17) 0.0533(10) Uani 1 1 d . . . . .
H45 H 0.982077 0.912252 0.973039 0.064 Uiso 1 1 calc R U . . .
C46 C 0.8938(4) 0.8648(2) 0.85884(17) 0.0399(7) Uani 1 1 d . . . . .
H46 H 0.802471 0.840265 0.856338 0.048 Uiso 1 1 calc R U . . .
C47 C 0.9209(3) 0.85759(16) 0.79284(14) 0.0286(5) Uani 1 1 d . . . . .
H47 H 0.847471 0.828940 0.745834 0.034 Uiso 1 1 calc R U . . .
O2 O 0.79853(17) 0.89600(12) 0.62509(10) 0.0281(4) Uani 1 1 d D . . . .
C48 C 0.6797(2) 0.86566(16) 0.56981(13) 0.0238(5) Uani 1 1 d D . . . .
C49 C 0.6310(3) 0.78412(19) 0.51093(15) 0.0334(6) Uani 1 1 d D . . . .
H49 H 0.685212 0.748199 0.510215 0.040 Uiso 1 1 calc R U . . .
C50 C 0.5050(3) 0.7550(3) 0.4537(2) 0.0590(10) Uani 1 1 d D . . . .
H50 H 0.473092 0.699192 0.414670 0.071 Uiso 1 1 calc R U . . .
C51 C 0.4254(4) 0.8074(3) 0.4533(2) 0.0792(15) Uani 1 1 d D . . . .
H51 H 0.339996 0.787995 0.413693 0.095 Uiso 1 1 calc R U . . .
C52 C 0.4710(3) 0.8876(3) 0.5109(2) 0.0567(10) Uani 1 1 d D . . . .
H52 H 0.416649 0.923421 0.510655 0.068 Uiso 1 1 calc R U . . .
C53 C 0.5953(3) 0.91654(19) 0.56891(16) 0.0329(6) Uani 1 1 d D . . . .
H53 H 0.624129 0.971337 0.608668 0.040 Uiso 1 1 calc R U . . .
O3 O 1.2501(2) 0.79934(16) 0.77686(13) 0.0319(7) Uani 0.783(6) 1 d D U P A 1
H3O H 1.213386 0.831387 0.760203 0.048 Uiso 0.783(6) 1 calc R U P A 1
C54 C 1.3365(5) 0.7817(4) 0.7413(3) 0.0351(10) Uani 0.783(6) 1 d D U P A 1
C55 C 1.3236(5) 0.7953(3) 0.6739(3) 0.0368(10) Uani 0.783(6) 1 d D U P A 1
H55 H 1.255928 0.816802 0.653423 0.044 Uiso 0.783(6) 1 calc R U P A 1
C56 C 1.4128(5) 0.7764(3) 0.6371(3) 0.0460(11) Uani 0.783(6) 1 d D U P A 1
H56 H 1.405037 0.784657 0.591004 0.055 Uiso 0.783(6) 1 calc R U P A 1
C57 C 1.5122(5) 0.7456(3) 0.6679(3) 0.0498(13) Uani 0.783(6) 1 d D U P A 1
H57 H 1.572832 0.733514 0.643139 0.060 Uiso 0.783(6) 1 calc R U P A 1
C58 C 1.5229(5) 0.7327(3) 0.7339(3) 0.0505(14) Uani 0.783(6) 1 d D U P A 1
H58 H 1.591137 0.711601 0.754454 0.061 Uiso 0.783(6) 1 calc R U P A 1
C59 C 1.4357(5) 0.7501(3) 0.7711(3) 0.0443(10) Uani 0.783(6) 1 d D U P A 1
H59 H 1.443582 0.740405 0.816632 0.053 Uiso 0.783(6) 1 calc R U P A 1
C54B C 1.3267(14) 0.7886(12) 0.7339(10) 0.042(3) Uani 0.217(6) 1 d G U P A 2
H54B H 1.254389 0.807241 0.741572 0.051 Uiso 0.217(6) 1 calc R U P A 2
C55B C 1.3588(14) 0.7884(10) 0.6706(8) 0.037(3) Uani 0.217(6) 1 d G U P A 2
H55B H 1.308498 0.806906 0.635075 0.044 Uiso 0.217(6) 1 calc R U P A 2
C56B C 1.4646(15) 0.7612(9) 0.6593(7) 0.041(3) Uani 0.217(6) 1 d G U P A 2
H56B H 1.486521 0.761082 0.616056 0.049 Uiso 0.217(6) 1 calc R U P A 2
C57B C 1.5382(12) 0.7342(9) 0.7113(10) 0.043(3) Uani 0.217(6) 1 d G U P A 2
H57B H 1.610436 0.715594 0.703533 0.052 Uiso 0.217(6) 1 calc R U P A 2
C58B C 1.5060(13) 0.7344(8) 0.7745(8) 0.054(3) Uani 0.217(6) 1 d G U P A 2
H58B H 1.556330 0.715928 0.810030 0.064 Uiso 0.217(6) 1 calc R U P A 2
C59B C 1.4003(16) 0.7616(10) 0.7858(7) 0.052(3) Uani 0.217(6) 1 d G U P A 2
H59B H 1.378307 0.761751 0.829051 0.063 Uiso 0.217(6) 1 calc R U P A 2

loop_
_atom_site_aniso_label
_atom_site_aniso_U_11
_atom_site_aniso_U_22
_atom_site_aniso_U_33
_atom_site_aniso_U_23
_atom_site_aniso_U_13
_atom_site_aniso_U_12
Fe1 0.02035(17) 0.02426(18) 0.02182(17) 0.00955(13) 0.00823(13) 0.00910(13)
N1 0.0145(8) 0.0230(9) 0.0213(9) 0.0091(7) 0.0047(7) 0.0070(7)
N2 0.0175(9) 0.0209(9) 0.0260(9) 0.0083(8) 0.0066(7) 0.0072(7)
N3 0.0215(10) 0.0203(9) 0.0291(10) 0.0074(8) 0.0060(8) 0.0085(8)
N4 0.0321(11) 0.0240(10) 0.0296(11) 0.0096(8) 0.0059(9) 0.0101(9)
N5 0.0169(9) 0.0204(9) 0.0226(9) 0.0083(7) 0.0065(7) 0.0051(7)
N6 0.0236(9) 0.0195(9) 0.0197(9) 0.0070(7) 0.0094(7) 0.0070(7)
N7 0.0522(15) 0.0251(11) 0.0313(11) 0.0111(9) 0.0089(10) 0.0167(10)
B1 0.0238(13) 0.0208(12) 0.0247(12) 0.0068(10) 0.0063(10) 0.0084(10)
B2 0.0430(17) 0.0211(13) 0.0283(14) 0.0114(11) 0.0125(12) 0.0109(12)
C1 0.0142(10) 0.0269(11) 0.0266(11) 0.0138(9) 0.0070(8) 0.0100(8)
C2 0.0224(11) 0.0348(13) 0.0339(13) 0.0213(11) 0.0131(10) 0.0109(10)
C3 0.0216(11) 0.0446(15) 0.0277(12) 0.0194(11) 0.0116(10) 0.0114(10)
C4 0.0199(11) 0.0349(13) 0.0215(11) 0.0088(10) 0.0070(9) 0.0061(9)
C5 0.0151(10) 0.0267(11) 0.0196(10) 0.0079(9) 0.0047(8) 0.0059(8)
C6 0.0145(10) 0.0234(11) 0.0303(12) 0.0124(9) 0.0068(9) 0.0077(8)
C7 0.0205(11) 0.0244(11) 0.0365(13) 0.0168(10) 0.0085(10) 0.0087(9)
C8 0.0205(11) 0.0217(11) 0.0359(13) 0.0125(10) 0.0056(10) 0.0093(9)
C9 0.0296(13) 0.0214(12) 0.0438(15) 0.0098(11) 0.0033(11) 0.0086(10)
C10 0.061(2) 0.0257(14) 0.057(2) 0.0192(14) 0.0089(17) 0.0029(14)
C11 0.0328(15) 0.0317(14) 0.0480(17) 0.0089(13) 0.0000(13) 0.0078(12)
C12 0.0432(17) 0.0274(14) 0.063(2) 0.0058(14) 0.0034(15) 0.0199(13)
C13 0.0254(12) 0.0275(12) 0.0264(12) 0.0072(10) 0.0079(9) 0.0110(10)
C14 0.0226(12) 0.0291(12) 0.0304(12) 0.0089(10) 0.0069(10) 0.0092(10)
C15 0.0264(12) 0.0277(12) 0.0254(11) 0.0062(10) 0.0051(9) 0.0118(10)
C16 0.0248(12) 0.0272(12) 0.0280(12) 0.0126(10) 0.0087(9) 0.0108(9)
C17 0.0328(14) 0.0254(12) 0.0455(15) 0.0145(11) 0.0130(12) 0.0135(11)
C18 0.0428(16) 0.0298(14) 0.0424(16) 0.0035(12) 0.0095(13) 0.0164(12)
C19 0.0387(15) 0.0398(15) 0.0277(13) 0.0048(11) 0.0087(11) 0.0167(12)
C20 0.0345(14) 0.0328(13) 0.0267(12) 0.0140(10) 0.0073(10) 0.0135(11)
C21 0.0365(15) 0.0412(15) 0.0376(15) 0.0173(12) 0.0161(12) 0.0116(12)
C22 0.0246(13) 0.0444(16) 0.0449(16) 0.0170(13) 0.0112(12) 0.0109(12)
C23 0.0235(12) 0.0365(14) 0.0350(13) 0.0158(11) 0.0042(10) 0.0124(10)
C24 0.0169(10) 0.0249(11) 0.0199(10) 0.0069(8) 0.0068(8) 0.0077(8)
C25 0.0198(11) 0.0271(12) 0.0223(11) 0.0034(9) 0.0091(9) 0.0044(9)
C26 0.0185(10) 0.0228(11) 0.0234(11) 0.0040(9) 0.0080(9) 0.0061(8)
C27 0.0265(12) 0.0217(11) 0.0334(13) 0.0028(10) 0.0119(10) 0.0034(9)
C28 0.0355(15) 0.0278(13) 0.0424(16) -0.0074(11) 0.0193(13) 0.0012(11)
C29 0.0246(13) 0.0351(14) 0.0363(14) 0.0028(11) 0.0102(11) 0.0009(11)
C30 0.0467(17) 0.0210(12) 0.0445(16) 0.0072(11) 0.0104(13) 0.0071(11)
C31 0.0225(11) 0.0243(11) 0.0230(11) 0.0077(9) 0.0122(9) 0.0080(9)
C32 0.0256(12) 0.0228(11) 0.0254(11) 0.0097(9) 0.0091(9) 0.0069(9)
C33 0.0333(13) 0.0263(12) 0.0303(12) 0.0138(10) 0.0156(10) 0.0112(10)
C34 0.069(2) 0.0429(17) 0.0374(16) 0.0238(14) 0.0234(15) 0.0179(16)
C35 0.101(3) 0.0467(19) 0.0372(17) 0.0248(15) 0.0197(19) 0.022(2)
C36 0.109(3) 0.0436(19) 0.046(2) 0.0206(16) 0.006(2) 0.035(2)
C37 0.075(3) 0.0450(18) 0.0511(19) 0.0165(15) 0.0087(18) 0.0386(18)
C38 0.0545(18) 0.0313(14) 0.0366(14) 0.0149(12) 0.0139(13) 0.0240(13)
C39 0.084(3) 0.0309(15) 0.0406(16) 0.0128(13) 0.0203(17) 0.0304(16)
C40 0.105(3) 0.0255(15) 0.052(2) 0.0154(14) 0.017(2) 0.0109(18)
C41 0.073(3) 0.050(2) 0.056(2) 0.0333(18) 0.0238(19) 0.0039(18)
O1 0.0247(8) 0.0313(9) 0.0224(8) 0.0106(7) 0.0082(7) 0.0127(7)
C42 0.0325(13) 0.0194(10) 0.0222(11) 0.0092(9) 0.0060(9) 0.0107(9)
C43 0.0494(18) 0.0340(14) 0.0267(13) 0.0111(11) 0.0023(12) 0.0045(13)
C44 0.084(3) 0.0436(18) 0.0184(13) 0.0090(12) 0.0038(15) 0.0095(17)
C45 0.106(3) 0.0395(17) 0.0266(14) 0.0160(13) 0.0307(17) 0.0340(19)
C46 0.063(2) 0.0377(15) 0.0405(15) 0.0216(13) 0.0308(15) 0.0315(14)
C47 0.0387(14) 0.0260(12) 0.0271(12) 0.0117(10) 0.0129(10) 0.0177(10)
O2 0.0191(8) 0.0366(10) 0.0298(9) 0.0117(7) 0.0078(7) 0.0134(7)
C48 0.0154(10) 0.0302(12) 0.0296(12) 0.0149(10) 0.0106(9) 0.0074(9)
C49 0.0242(12) 0.0401(15) 0.0324(13) 0.0076(11) 0.0088(10) 0.0137(11)
C50 0.0295(16) 0.071(2) 0.0454(18) -0.0095(17) -0.0020(14) 0.0170(16)
C51 0.042(2) 0.108(4) 0.055(2) -0.006(2) -0.0122(17) 0.042(2)
C52 0.0335(16) 0.075(2) 0.057(2) 0.0145(18) 0.0055(15) 0.0343(17)
C53 0.0240(12) 0.0365(14) 0.0416(15) 0.0159(12) 0.0122(11) 0.0141(11)
O3 0.0340(13) 0.0359(14) 0.0339(13) 0.0164(10) 0.0144(10) 0.0191(10)
C54 0.0235(16) 0.0257(17) 0.049(2) 0.0034(15) 0.0146(16) 0.0071(13)
C55 0.028(2) 0.0279(17) 0.049(2) 0.0050(15) 0.0178(16) 0.0055(15)
C56 0.038(2) 0.0269(17) 0.062(2) 0.0026(17) 0.027(2) -0.0016(16)
C57 0.031(2) 0.0270(18) 0.078(3) -0.0006(19) 0.028(2) 0.0027(15)
C58 0.0288(18) 0.0326(18) 0.075(3) 0.001(2) 0.018(2) 0.0092(15)
C59 0.031(2) 0.0303(17) 0.062(2) 0.0034(17) 0.0127(17) 0.0139(15)
C54B 0.029(4) 0.030(4) 0.055(4) 0.000(4) 0.013(4) 0.010(4)
C55B 0.027(4) 0.024(4) 0.056(4) 0.008(3) 0.022(4) 0.006(4)
C56B 0.028(4) 0.029(4) 0.061(4) 0.012(4) 0.021(4) 0.005(4)
C57B 0.026(4) 0.029(4) 0.067(5) 0.005(4) 0.019(4) 0.010(3)
C58B 0.035(5) 0.038(4) 0.070(5) 0.005(5) 0.014(5) 0.006(4)
C59B 0.036(4) 0.040(4) 0.062(4) 0.000(4) 0.016(4) 0.007(4)

loop_
_atom_type_symbol
_atom_type_description
_atom_type_scat_dispersion_real
_atom_type_scat_dispersion_imag
_atom_type_scat_source
C C 0.0033 0.0016 'International Tables Vol C Tables 4.2.6.8 and 6.1.1.4'
H H 0.0000 0.0000 'International Tables Vol C Tables 4.2.6.8 and 6.1.1.4'
B B 0.0013 0.0007 'International Tables Vol C Tables 4.2.6.8 and 6.1.1.4'
N N 0.0061 0.0033 'International Tables Vol C Tables 4.2.6.8 and 6.1.1.4'
O O 0.0106 0.0060 'International Tables Vol C Tables 4.2.6.8 and 6.1.1.4'
Fe Fe 0.3463 0.8444 'International Tables Vol C Tables 4.2.6.8 and 6.1.1.4'

loop_
_geom_angle_atom_site_label_1
_geom_angle_atom_site_label_2
_geom_angle_atom_site_label_3
_geom_angle
O2 Fe1 O1 119.83(7)
O2 Fe1 N1 118.69(7)
O1 Fe1 N1 121.33(7)
O2 Fe1 N5 101.96(7)
O1 Fe1 N5 97.68(7)
N1 Fe1 N5 74.02(7)
O2 Fe1 N2 99.82(7)
O1 Fe1 N2 93.67(7)
N1 Fe1 N2 72.72(7)
N5 Fe1 N2 146.03(7)
C1 N1 C5 119.3(2)
C1 N1 Fe1 120.78(15)
C5 N1 Fe1 119.64(15)
C6 N2 N3 105.27(19)
C6 N2 Fe1 112.35(15)
N3 N2 Fe1 142.28(15)
N2 N3 C8 111.6(2)
N2 N3 C13 116.07(19)
C8 N3 C13 132.2(2)
B1 N4 H4A 109.5
B1 N4 H4B 109.5
H4A N4 H4B 109.5
B1 N4 H4C 109.5
H4A N4 H4C 109.5
H4B N4 H4C 109.5
C24 N5 N6 105.53(18)
C24 N5 Fe1 113.28(15)
N6 N5 Fe1 140.20(14)
N5 N6 C26 111.66(18)
N5 N6 C31 117.26(18)
C26 N6 C31 130.9(2)
B2 N7 H7A 109.5
B2 N7 H7B 109.5
H7A N7 H7B 109.5
B2 N7 H7C 109.5
H7A N7 H7C 109.5
H7B N7 H7C 109.5
C16 B1 C20 105.6(2)
C16 B1 C15 116.2(2)
C20 B1 C15 113.9(2)
C16 B1 N4 109.65(19)
C20 B1 N4 107.2(2)
C15 B1 N4 103.96(19)
C34 B2 C33 114.3(3)
C34 B2 C38 105.7(2)
C33 B2 C38 115.5(2)
C34 B2 N7 109.1(2)
C33 B2 N7 104.7(2)
C38 B2 N7 107.3(2)
N1 C1 C2 121.6(2)
N1 C1 C6 115.0(2)
C2 C1 C6 123.4(2)
C3 C2 C1 118.7(2)
C3 C2 H2 120.7
C1 C2 H2 120.7
C2 C3 C4 120.1(2)
C2 C3 H3 120.0
C4 C3 H3 120.0
C5 C4 C3 118.2(2)
C5 C4 H4 120.9
C3 C4 H4 120.9
N1 C5 C4 122.1(2)
N1 C5 C24 114.5(2)
C4 C5 C24 123.3(2)
N2 C6 C7 111.2(2)
N2 C6 C1 118.3(2)
C7 C6 C1 130.5(2)
C8 C7 C6 105.5(2)
C8 C7 H7 127.2
C6 C7 H7 127.2
N3 C8 C7 106.3(2)
N3 C8 C9 125.1(2)
C7 C8 C9 128.6(2)
C8 C9 C11 110.6(2)
C8 C9 C12 111.7(2)
C11 C9 C12 110.3(3)
C8 C9 C10 108.0(2)
C11 C9 C10 107.7(3)
C12 C9 C10 108.5(3)
C9 C10 H10A 109.5
C9 C10 H10B 109.5
H10A C10 H10B 109.5
C9 C10 H10C 109.5
H10A C10 H10C 109.5
H10B C10 H10C 109.5
C9 C11 H11A 109.5
C9 C11 H11B 109.5
H11A C11 H11B 109.5
C9 C11 H11C 109.5
H11A C11 H11C 109.5
H11B C11 H11C 109.5
C9 C12 H12A 109.5
C9 C12 H12B 109.5
H12A C12 H12B 109.5
C9 C12 H12C 109.5
H12A C12 H12C 109.5
H12B C12 H12C 109.5
N3 C13 C14 111.4(2)
N3 C13 H13A 109.3
C14 C13 H13A 109.3
N3 C13 H13B 109.3
C14 C13 H13B 109.3
H13A C13 H13B 108.0
C13 C14 C15 113.3(2)
C13 C14 H14A 108.9
C15 C14 H14A 108.9
C13 C14 H14B 108.9
C15 C14 H14B 108.9
H14A C14 H14B 107.7
C14 C15 B1 113.5(2)
C14 C15 H15A 108.9
B1 C15 H15A 108.9
C14 C15 H15B 108.9
B1 C15 H15B 108.9
H15A C15 H15B 107.7
C17 C16 C23 113.2(2)
C17 C16 B1 107.3(2)
C23 C16 B1 111.4(2)
C17 C16 H16 108.3
C23 C16 H16 108.3
B1 C16 H16 108.3
C18 C17 C16 115.2(2)
C18 C17 H17A 108.5
C16 C17 H17A 108.5
C18 C17 H17B 108.5
C16 C17 H17B 108.5
H17A C17 H17B 107.5
C19 C18 C17 114.8(2)
C19 C18 H18A 108.6
C17 C18 H18A 108.6
C19 C18 H18B 108.6
C17 C18 H18B 108.6
H18A C18 H18B 107.5
C18 C19 C20 114.3(2)
C18 C19 H19A 108.7
C20 C19 H19A 108.7
C18 C19 H19B 108.7
C20 C19 H19B 108.7
H19A C19 H19B 107.6
C21 C20 C19 112.8(2)
C21 C20 B1 111.6(2)
C19 C20 B1 108.5(2)
C21 C20 H20 107.9
C19 C20 H20 107.9
B1 C20 H20 107.9
C22 C21 C20 115.2(2)
C22 C21 H21A 108.5
C20 C21 H21A 108.5
C22 C21 H21B 108.5
C20 C21 H21B 108.5
H21A C21 H21B 107.5
C21 C22 C23 114.5(2)
C21 C22 H22A 108.6
C23 C22 H22A 108.6
C21 C22 H22B 108.6
C23 C22 H22B 108.6
H22A C22 H22B 107.6
C22 C23 C16 115.4(2)
C22 C23 H23A 108.4
C16 C23 H23A 108.4
C22 C23 H23B 108.4
C16 C23 H23B 108.4
H23A C23 H23B 107.5
N5 C24 C25 110.8(2)
N5 C24 C5 118.3(2)
C25 C24 C5 130.7(2)
C26 C25 C24 106.0(2)
C26 C25 H25 127.0
C24 C25 H25 127.0
N6 C26 C25 106.0(2)
N6 C26 C27 126.0(2)
C25 C26 C27 127.8(2)
C26 C27 C30 113.3(2)
C26 C27 C28 108.2(2)
C30 C27 C28 108.0(2)
C26 C27 C29 108.3(2)
C30 C27 C29 111.0(2)
C28 C27 C29 107.9(2)
C27 C28 H28A 109.5
C27 C28 H28B 109.5
H28A C28 H28B 109.5
C27 C28 H28C 109.5
H28A C28 H28C 109.5
H28B C28 H28C 109.5
C27 C29 H29A 109.5
C27 C29 H29B 109.5
H29A C29 H29B 109.5
C27 C29 H29C 109.5
H29A C29 H29C 109.5
H29B C29 H29C 109.5
C27 C30 H30A 109.5
C27 C30 H30B 109.5
H30A C30 H30B 109.5
C27 C30 H30C 109.5
H30A C30 H30C 109.5
H30B C30 H30C 109.5
N6 C31 C32 112.89(19)
N6 C31 H31A 109.0
C32 C31 H31A 109.0
N6 C31 H31B 109.0
C32 C31 H31B 109.0
H31A C31 H31B 107.8
C31 C32 C33 112.5(2)
C31 C32 H32A 109.1
C33 C32 H32A 109.1
C31 C32 H32B 109.1
C33 C32 H32B 109.1
H32A C32 H32B 107.8
C32 C33 B2 115.0(2)
C32 C33 H33A 108.5
B2 C33 H33A 108.5
C32 C33 H33B 108.5
B2 C33 H33B 108.5
H33A C33 H33B 107.5
C35 C34 C41 112.1(3)
C35 C34 B2 111.1(3)
C41 C34 B2 108.1(3)
C35 C34 H34 108.5
C41 C34 H34 108.5
B2 C34 H34 108.5
C36 C35 C34 115.3(3)
C36 C35 H35A 108.4
C34 C35 H35A 108.4
C36 C35 H35B 108.4
C34 C35 H35B 108.4
H35A C35 H35B 107.5
C35 C36 C37 114.3(3)
C35 C36 H36A 108.7
C37 C36 H36A 108.7
C35 C36 H36B 108.7
C37 C36 H36B 108.7
H36A C36 H36B 107.6
C38 C37 C36 116.1(3)
C38 C37 H37A 108.3
C36 C37 H37A 108.3
C38 C37 H37B 108.3
C36 C37 H37B 108.3
H37A C37 H37B 107.4
C37 C38 C39 113.5(3)
C37 C38 B2 110.2(2)
C39 C38 B2 108.1(3)
C37 C38 H38 108.3
C39 C38 H38 108.3
B2 C38 H38 108.3
C40 C39 C38 115.1(3)
C40 C39 H39A 108.5
C38 C39 H39A 108.5
C40 C39 H39B 108.5
C38 C39 H39B 108.5
H39A C39 H39B 107.5
C39 C40 C41 115.2(3)
C39 C40 H40A 108.5
C41 C40 H40A 108.5
C39 C40 H40B 108.5
C41 C40 H40B 108.5
H40A C40 H40B 107.5
C40 C41 C34 115.1(3)
C40 C41 H41A 108.5
C34 C41 H41A 108.5
C40 C41 H41B 108.5
C34 C41 H41B 108.5
H41A C41 H41B 107.5
C42 O1 Fe1 126.95(15)
O1 C42 C47 122.5(2)
O1 C42 C43 119.8(2)
C47 C42 C43 117.7(2)
C44 C43 C42 120.9(3)
C44 C43 H43 119.6
C42 C43 H43 119.6
C45 C44 C43 121.2(3)
C45 C44 H44 119.4
C43 C44 H44 119.4
C44 C45 C46 119.2(3)
C44 C45 H45 120.4
C46 C45 H45 120.4
C45 C46 C47 120.3(3)
C45 C46 H46 119.9
C47 C46 H46 119.9
C42 C47 C46 120.7(3)
C42 C47 H47 119.6
C46 C47 H47 119.6
C48 O2 Fe1 137.37(16)
O2 C48 C49 123.3(2)
O2 C48 C53 119.3(2)
C49 C48 C53 117.5(2)
C50 C49 C48 121.2(3)
C50 C49 H49 119.4
C48 C49 H49 119.4
C49 C50 C51 120.1(3)
C49 C50 H50 120.0
C51 C50 H50 120.0
C52 C51 C50 119.7(3)
C52 C51 H51 120.2
C50 C51 H51 120.2
C51 C52 C53 120.7(3)
C51 C52 H52 119.7
C53 C52 H52 119.7
C52 C53 C48 120.9(3)
C52 C53 H53 119.6
C48 C53 H53 119.6
C54 O3 H3O 109.5
O3 C54 C59 120.7(4)
O3 C54 C55 118.9(4)
C59 C54 C55 120.4(4)
C54 C55 C56 118.7(4)
C54 C55 H55 120.7
C56 C55 H55 120.7
C57 C56 C55 120.1(5)
C57 C56 H56 119.9
C55 C56 H56 119.9
C58 C57 C56 120.2(5)
C58 C57 H57 119.9
C56 C57 H57 119.9
C57 C58 C59 120.9(5)
C57 C58 H58 119.5
C59 C58 H58 119.5
C58 C59 C54 119.6(5)
C58 C59 H59 120.2
C54 C59 H59 120.2
C55B C54B C59B 120.0
C55B C54B H54B 120.0
C59B C54B H54B 120.0
C54B C55B C56B 120.0
C54B C55B H55B 120.0
C56B C55B H55B 120.0
C57B C56B C55B 120.0
C57B C56B H56B 120.0
C55B C56B H56B 120.0
C58B C57B C56B 120.0
C58B C57B H57B 120.0
C56B C57B H57B 120.0
C59B C58B C57B 120.0
C59B C58B H58B 120.0
C57B C58B H58B 120.0
C58B C59B C54B 120.0
C58B C59B H59B 120.0
C54B C59B H59B 120.0

loop_
_geom_bond_atom_site_label_1
_geom_bond_atom_site_label_2
_geom_bond_distance
Fe1 O2 1.9613(17)
Fe1 O1 1.9658(17)
Fe1 N1 2.1429(19)
Fe1 N5 2.2728(19)
Fe1 N2 2.349(2)
N1 C1 1.348(3)
N1 C5 1.349(3)
N2 C6 1.338(3)
N2 N3 1.357(3)
N3 C8 1.369(3)
N3 C13 1.456(3)
N4 B1 1.651(3)
N4 H4A 0.9100
N4 H4B 0.9100
N4 H4C 0.9100
N5 C24 1.344(3)
N5 N6 1.359(3)
N6 C26 1.369(3)
N6 C31 1.456(3)
N7 B2 1.657(4)
N7 H7A 0.9100
N7 H7B 0.9100
N7 H7C 0.9100
B1 C16 1.616(4)
B1 C20 1.621(4)
B1 C15 1.626(4)
B2 C34 1.623(4)
B2 C33 1.626(4)
B2 C38 1.629(4)
C1 C2 1.388(3)
C1 C6 1.464(3)
C2 C3 1.385(4)
C2 H2 0.9500
C3 C4 1.386(4)
C3 H3 0.9500
C4 C5 1.386(3)
C4 H4 0.9500
C5 C24 1.463(3)
C6 C7 1.400(3)
C7 C8 1.382(4)
C7 H7 0.9500
C8 C9 1.529(3)
C9 C11 1.535(4)
C9 C12 1.536(4)
C9 C10 1.540(4)
C10 H10A 0.9800
C10 H10B 0.9800
C10 H10C 0.9800
C11 H11A 0.9800
C11 H11B 0.9800
C11 H11C 0.9800
C12 H12A 0.9800
C12 H12B 0.9800
C12 H12C 0.9800
C13 C14 1.526(3)
C13 H13A 0.9900
C13 H13B 0.9900
C14 C15 1.532(4)
C14 H14A 0.9900
C14 H14B 0.9900
C15 H15A 0.9900
C15 H15B 0.9900
C16 C17 1.546(4)
C16 C23 1.551(3)
C16 H16 1.0000
C17 C18 1.541(4)
C17 H17A 0.9900
C17 H17B 0.9900
C18 C19 1.539(4)
C18 H18A 0.9900
C18 H18B 0.9900
C19 C20 1.550(4)
C19 H19A 0.9900
C19 H19B 0.9900
C20 C21 1.544(4)
C20 H20 1.0000
C21 C22 1.541(4)
C21 H21A 0.9900
C21 H21B 0.9900
C22 C23 1.545(4)
C22 H22A 0.9900
C22 H22B 0.9900
C23 H23A 0.9900
C23 H23B 0.9900
C24 C25 1.394(3)
C25 C26 1.391(3)
C25 H25 0.9500
C26 C27 1.520(3)
C27 C30 1.531(4)
C27 C28 1.540(4)
C27 C29 1.541(4)
C28 H28A 0.9800
C28 H28B 0.9800
C28 H28C 0.9800
C29 H29A 0.9800
C29 H29B 0.9800
C29 H29C 0.9800
C30 H30A 0.9800
C30 H30B 0.9800
C30 H30C 0.9800
C31 C32 1.521(3)
C31 H31A 0.9900
C31 H31B 0.9900
C32 C33 1.535(3)
C32 H32A 0.9900
C32 H32B 0.9900
C33 H33A 0.9900
C33 H33B 0.9900
C34 C35 1.544(5)
C34 C41 1.560(5)
C34 H34 1.0000
C35 C36 1.525(6)
C35 H35A 0.9900
C35 H35B 0.9900
C36 C37 1.539(6)
C36 H36A 0.9900
C36 H36B 0.9900
C37 C38 1.535(4)
C37 H37A 0.9900
C37 H37B 0.9900
C38 C39 1.540(4)
C38 H38 1.0000
C39 C40 1.526(5)
C39 H39A 0.9900
C39 H39B 0.9900
C40 C41 1.545(6)
C40 H40A 0.9900
C40 H40B 0.9900
C41 H41A 0.9900
C41 H41B 0.9900
O1 C42 1.338(3)
C42 C47 1.398(4)
C42 C43 1.406(4)
C43 C44 1.384(4)
C43 H43 0.9500
C44 C45 1.369(6)
C44 H44 0.9500
C45 C46 1.392(5)
C45 H45 0.9500
C46 C47 1.399(4)
C46 H46 0.9500
C47 H47 0.9500
O2 C48 1.317(3)
C48 C49 1.403(4)
C48 C53 1.413(3)
C49 C50 1.390(4)
C49 H49 0.9500
C50 C51 1.390(5)
C50 H50 0.9500
C51 C52 1.381(5)
C51 H51 0.9500
C52 C53 1.384(4)
C52 H52 0.9500
C53 H53 0.9500
O3 C54 1.358(5)
O3 H3O 0.8400
C54 C59 1.390(6)
C54 C55 1.399(6)
C55 C56 1.406(5)
C55 H55 0.9500
C56 C57 1.390(7)
C56 H56 0.9500
C57 C58 1.368(8)
C57 H57 0.9500
C58 C59 1.386(7)
C58 H58 0.9500
C59 H59 0.9500
C54B C55B 1.3900
C54B C59B 1.3900
C54B H54B 0.9500
C55B C56B 1.3900
C55B H55B 0.9500
C56B C57B 1.3900
C56B H56B 0.9500
C57B C58B 1.3900
C57B H57B 0.9500
C58B C59B 1.3900
C58B H58B 0.9500
C59B H59B 0.9500

loop_
_geom_torsion_atom_site_label_1
_geom_torsion_atom_site_label_2
_geom_torsion_atom_site_label_3
_geom_torsion_atom_site_label_4
_geom_torsion
C6 N2 N3 C8 1.0(2)
Fe1 N2 N3 C8 -174.90(18)
C6 N2 N3 C13 178.78(19)
Fe1 N2 N3 C13 2.9(3)
C24 N5 N6 C26 0.8(2)
Fe1 N5 N6 C26 167.75(18)
C24 N5 N6 C31 176.44(19)
Fe1 N5 N6 C31 -16.6(3)
C5 N1 C1 C2 2.1(3)
Fe1 N1 C1 C2 -172.07(17)
C5 N1 C1 C6 -177.32(19)
Fe1 N1 C1 C6 8.5(2)
N1 C1 C2 C3 -1.2(3)
C6 C1 C2 C3 178.2(2)
C1 C2 C3 C4 -0.7(4)
C2 C3 C4 C5 1.6(4)
C1 N1 C5 C4 -1.1(3)
Fe1 N1 C5 C4 173.10(17)
C1 N1 C5 C24 -178.35(19)
Fe1 N1 C5 C24 -4.1(3)
C3 C4 C5 N1 -0.7(3)
C3 C4 C5 C24 176.3(2)
N3 N2 C6 C7 -0.8(2)
Fe1 N2 C6 C7 176.47(15)
N3 N2 C6 C1 177.30(19)
Fe1 N2 C6 C1 -5.4(2)
N1 C1 C6 N2 -1.3(3)
C2 C1 C6 N2 179.3(2)
N1 C1 C6 C7 176.4(2)
C2 C1 C6 C7 -3.0(4)
N2 C6 C7 C8 0.4(3)
C1 C6 C7 C8 -177.5(2)
N2 N3 C8 C7 -0.8(3)
C13 N3 C8 C7 -178.1(2)
N2 N3 C8 C9 -178.9(2)
C13 N3 C8 C9 3.8(4)
C6 C7 C8 N3 0.3(3)
C6 C7 C8 C9 178.3(2)
N3 C8 C9 C11 66.6(3)
C7 C8 C9 C11 -111.1(3)
N3 C8 C9 C12 -56.6(3)
C7 C8 C9 C12 125.7(3)
N3 C8 C9 C10 -175.8(2)
C7 C8 C9 C10 6.5(4)
N2 N3 C13 C14 -73.3(3)
C8 N3 C13 C14 103.9(3)
N3 C13 C14 C15 176.0(2)
C13 C14 C15 B1 -169.2(2)
C16 B1 C15 C14 -50.7(3)
C20 B1 C15 C14 -173.9(2)
N4 B1 C15 C14 69.9(2)
C20 B1 C16 C17 65.4(2)
C15 B1 C16 C17 -62.0(3)
N4 B1 C16 C17 -179.4(2)
C20 B1 C16 C23 -59.1(3)
C15 B1 C16 C23 173.5(2)
N4 B1 C16 C23 56.1(3)
C23 C16 C17 C18 67.8(3)
B1 C16 C17 C18 -55.6(3)
C16 C17 C18 C19 43.5(3)
C17 C18 C19 C20 -42.4(4)
C18 C19 C20 C21 -70.0(3)
C18 C19 C20 B1 54.2(3)
C16 B1 C20 C21 59.5(3)
C15 B1 C20 C21 -171.8(2)
N4 B1 C20 C21 -57.4(3)
C16 B1 C20 C19 -65.4(3)
C15 B1 C20 C19 63.4(3)
N4 B1 C20 C19 177.8(2)
C19 C20 C21 C22 69.8(3)
B1 C20 C21 C22 -52.6(3)
C20 C21 C22 C23 41.7(4)
C21 C22 C23 C16 -41.5(3)
C17 C16 C23 C22 -68.9(3)
B1 C16 C23 C22 52.1(3)
N6 N5 C24 C25 -1.5(2)
Fe1 N5 C24 C25 -172.44(15)
N6 N5 C24 C5 174.43(19)
Fe1 N5 C24 C5 3.5(2)
N1 C5 C24 N5 0.2(3)
C4 C5 C24 N5 -177.0(2)
N1 C5 C24 C25 175.1(2)
C4 C5 C24 C25 -2.1(4)
N5 C24 C25 C26 1.6(3)
C5 C24 C25 C26 -173.6(2)
N5 N6 C26 C25 0.2(3)
C31 N6 C26 C25 -174.7(2)
N5 N6 C26 C27 -173.8(2)
C31 N6 C26 C27 11.2(4)
C24 C25 C26 N6 -1.1(3)
C24 C25 C26 C27 172.8(2)
N6 C26 C27 C30 -56.3(3)
C25 C26 C27 C30 130.9(3)
N6 C26 C27 C28 -176.0(2)
C25 C26 C27 C28 11.2(4)
N6 C26 C27 C29 67.3(3)
C25 C26 C27 C29 -105.5(3)
N5 N6 C31 C32 -81.5(2)
C26 N6 C31 C32 93.2(3)
N6 C31 C32 C33 -169.77(19)
C31 C32 C33 B2 -178.8(2)
C34 B2 C33 C32 -172.0(2)
C38 B2 C33 C32 -49.1(3)
N7 B2 C33 C32 68.7(3)
C33 B2 C34 C35 -172.3(3)
C38 B2 C34 C35 59.6(3)
N7 B2 C34 C35 -55.4(3)
C33 B2 C34 C41 64.3(4)
C38 B2 C34 C41 -63.8(3)
N7 B2 C34 C41 -178.9(3)
C41 C34 C35 C36 68.1(4)
B2 C34 C35 C36 -52.9(4)
C34 C35 C36 C37 42.5(5)
C35 C36 C37 C38 -43.1(4)
C36 C37 C38 C39 -68.3(4)
C36 C37 C38 B2 53.1(4)
C34 B2 C38 C37 -59.3(3)
C33 B2 C38 C37 173.3(3)
N7 B2 C38 C37 57.0(3)
C34 B2 C38 C39 65.2(3)
C33 B2 C38 C39 -62.1(3)
N7 B2 C38 C39 -178.5(2)
C37 C38 C39 C40 67.0(4)
B2 C38 C39 C40 -55.6(4)
C38 C39 C40 C41 43.2(5)
C39 C40 C41 C34 -41.9(5)
C35 C34 C41 C40 -69.8(4)
B2 C34 C41 C40 53.0(4)
Fe1 O1 C42 C47 40.1(3)
Fe1 O1 C42 C43 -142.2(2)
O1 C42 C43 C44 -176.6(3)
C47 C42 C43 C44 1.2(4)
C42 C43 C44 C45 0.3(5)
C43 C44 C45 C46 -1.3(5)
C44 C45 C46 C47 0.6(5)
O1 C42 C47 C46 175.9(2)
C43 C42 C47 C46 -1.8(4)
C45 C46 C47 C42 1.0(4)
Fe1 O2 C48 C49 32.2(4)
Fe1 O2 C48 C53 -148.2(2)
O2 C48 C49 C50 -179.8(3)
C53 C48 C49 C50 0.5(4)
C48 C49 C50 C51 0.9(6)
C49 C50 C51 C52 -1.2(8)
C50 C51 C52 C53 0.0(8)
C51 C52 C53 C48 1.5(6)
O2 C48 C53 C52 178.6(3)
C49 C48 C53 C52 -1.7(4)
O3 C54 C55 C56 -179.6(4)
C59 C54 C55 C56 -0.1(6)
C54 C55 C56 C57 -0.6(6)
C55 C56 C57 C58 0.7(6)
C56 C57 C58 C59 -0.1(7)
C57 C58 C59 C54 -0.5(6)
O3 C54 C59 C58 -179.9(5)
C55 C54 C59 C58 0.6(6)
C59B C54B C55B C56B 0.0
C54B C55B C56B C57B 0.0
C55B C56B C57B C58B 0.0
C56B C57B C58B C59B 0.0
C57B C58B C59B C54B 0.0
C55B C54B C59B C58B 0.0
